data_7710612
loop_
_publ_author_name
'Wang, Shichun'
'Heng, Yi'
'Li, Tongyu'
'Wang, Dongwei'
'Hou, Guohua'
'Zi, Guofu'
'Walter, Marc D.'

_publ_section_title
;
 Intrinsic reactivity of
 [\h<sup>5</sup>-1,3-(Me<sub>3</sub>Si)<sub>2</sub>C<sub>5</sub>H<sub>3</sub>]<sub>2</sub>U(\h<sup>4</sup>-C<sub>4</sub>Ph<sub>2</sub>)
 in small molecule activation.
;
_journal_issue 29
_journal_name_full 'Dalton transactions (Cambridge, England : 2003)'
_journal_page_first 11072
_journal_page_last 11085
_journal_paper_doi 10.1039/d2dt01730j
_journal_volume 51
_journal_year 2022
_chemical_formula_moiety 'C44 H68 Si6 U'
_chemical_formula_sum 'C44 H68 Si6 U'
_chemical_formula_weight 1003.55
_space_group_crystal_system triclinic
_space_group_IT_number 2
_space_group_name_Hall '-P 1'
_space_group_name_H-M_alt 'P -1'
_atom_sites_solution_hydrogens geom
_audit_creation_date 2019-07-03
_audit_creation_method
;
Olex2 1.2
(compiled 2018.05.29 svn.r3508 for OlexSys, GUI svn.r5506)
;
_audit_update_record
;
2022-05-12 deposited with the CCDC.	2022-06-27 downloaded from the CCDC.
;
_cell_angle_alpha 99.809(2)
_cell_angle_beta 99.477(2)
_cell_angle_gamma 117.241(2)
_cell_formula_units_Z 2
_cell_length_a 12.1443(3)
_cell_length_b 12.5856(3)
_cell_length_c 18.7447(3)
_cell_measurement_reflns_used 13964
_cell_measurement_temperature 100.00(10)
_cell_measurement_theta_max 71.9600
_cell_measurement_theta_min 4.1840
_cell_volume 2411.82(11)
_computing_cell_refinement 'CrysAlisPro 1.171.39.46e (Rigaku OD, 2018)'
_computing_data_collection 'CrysAlisPro 1.171.39.46e (Rigaku OD, 2018)'
_computing_data_reduction 'CrysAlisPro 1.171.39.46e (Rigaku OD, 2018)'
_computing_molecular_graphics 'Olex2 (Dolomanov et al., 2009)'
_computing_publication_material 'Olex2 (Dolomanov et al., 2009)'
_computing_structure_refinement 'ShelXL (Sheldrick, 2015)'
_diffrn_ambient_environment N~2~
_diffrn_ambient_temperature 100.00(10)
_diffrn_detector 'CCD plate'
_diffrn_detector_area_resol_mean 5.3127
_diffrn_detector_type AtlasS2
_diffrn_measured_fraction_theta_full 0.999
_diffrn_measured_fraction_theta_max 0.972
_diffrn_measurement_details
;
List of Runs (angles in degrees, time in seconds):

  # Type    Start    End  Width  t~exp~   \w     \q     \k     \f   Frames
#--------------------------------------------------------------------------
  1  \w    -52.00  32.00   1.00    1.00    --  -41.49  57.00 -90.00   84
  2  \w   -130.00  44.00   1.00    1.00    --  -41.49   0.00  90.00  174
  3  \w     33.00  63.00   1.00    1.00    --   41.49-125.00  90.00   30
  4  \w     33.00  76.00   1.00    1.00    --   41.49-125.00   0.00   43
  5  \w     27.00  87.00   1.00    1.00    --   41.49-125.00-180.00   60
  6  \w    126.00 178.00   1.00    1.00    --  104.69 125.00 120.00   52
  7  \w     23.00 140.00   1.00    1.00    --  104.69 -15.00 -60.00  117
  8  \w     93.00 118.00   1.00    1.00    --  104.69-125.00 120.00   25
  9  \w     50.00 105.00   1.00    1.00    --  104.69 -94.00-180.00   55
 10  \w     48.00  75.00   1.00    1.00    --  104.69 -45.00  90.00   27
 11  \w     85.00 117.00   1.00    1.00    --  104.69-125.00 -30.00   32
 12  \w     30.00 137.00   1.00    1.00    --  104.69 -77.00  30.00  107
 13  \w    141.00 167.00   1.00    1.00    --  104.69  45.00 120.00   26
 14  \w     34.00 127.00   1.00    1.00    --  104.69 -30.00 120.00   93
 15  \w     83.00 169.00   1.00    1.00    --  104.69  45.00 -60.00   86
 16  \w     83.00 128.00   1.00    1.00    --  104.69  45.00 120.00   45
 17  \w     40.00 133.00   1.00    1.00    --  104.69 -61.00-150.00   93
 18  \w     49.00  74.00   1.00    1.00    --  104.69-125.00 120.00   25
;
_diffrn_measurement_device 'four-circle diffractometer'
_diffrn_measurement_device_type 'SuperNova, Dual, Cu at home/near, AtlasS2'
_diffrn_measurement_method '\w scans'
_diffrn_orient_matrix_type 'CrysAlisPro convention (1999,Acta A55,543-557)'
_diffrn_orient_matrix_UB_11 -0.0974278000
_diffrn_orient_matrix_UB_12 -0.0709127000
_diffrn_orient_matrix_UB_13 0.0414713000
_diffrn_orient_matrix_UB_21 -0.0507940000
_diffrn_orient_matrix_UB_22 0.0919648000
_diffrn_orient_matrix_UB_23 0.0001225000
_diffrn_orient_matrix_UB_31 -0.0998807000
_diffrn_orient_matrix_UB_32 -0.0841650000
_diffrn_orient_matrix_UB_33 -0.0762531000
_diffrn_radiation_monochromator mirror
_diffrn_radiation_probe x-ray
_diffrn_radiation_type CuK\a
_diffrn_radiation_wavelength 1.54184
_diffrn_reflns_av_R_equivalents 0.0302
_diffrn_reflns_av_unetI/netI 0.0403
_diffrn_reflns_Laue_measured_fraction_full 0.999
_diffrn_reflns_Laue_measured_fraction_max 0.972
_diffrn_reflns_limit_h_max 13
_diffrn_reflns_limit_h_min -14
_diffrn_reflns_limit_k_max 15
_diffrn_reflns_limit_k_min -14
_diffrn_reflns_limit_l_max 18
_diffrn_reflns_limit_l_min -23
_diffrn_reflns_number 17242
_diffrn_reflns_point_group_measured_fraction_full 0.999
_diffrn_reflns_point_group_measured_fraction_max 0.972
_diffrn_reflns_theta_full 67.684
_diffrn_reflns_theta_max 72.106
_diffrn_reflns_theta_min 4.116
_diffrn_source 'micro-focus sealed X-ray tube'
_diffrn_source_type 'SuperNova (Cu) X-ray Source'
_exptl_absorpt_coefficient_mu 11.097
_exptl_absorpt_correction_T_max 1.00000
_exptl_absorpt_correction_T_min 0.68840
_exptl_absorpt_correction_type multi-scan
_exptl_absorpt_process_details
;
CrysAlisPro 1.171.39.46e (Rigaku Oxford Diffraction, 2018)
Empirical absorption correction using spherical harmonics,
 implemented in SCALE3 ABSPACK scaling algorithm.
;
_exptl_crystal_colour brown
_exptl_crystal_colour_primary brown
_exptl_crystal_density_diffrn 1.382
_exptl_crystal_description block
_exptl_crystal_F_000 1016
_exptl_crystal_size_max 0.2
_exptl_crystal_size_mid 0.1
_exptl_crystal_size_min 0.1
_refine_diff_density_max 1.519
_refine_diff_density_min -1.734
_refine_diff_density_rms 0.099
_refine_ls_extinction_method none
_refine_ls_goodness_of_fit_ref 1.053
_refine_ls_hydrogen_treatment constr
_refine_ls_matrix_type full
_refine_ls_number_parameters 478
_refine_ls_number_reflns 9229
_refine_ls_number_restraints 0
_refine_ls_restrained_S_all 1.053
_refine_ls_R_factor_all 0.0235
_refine_ls_R_factor_gt 0.0228
_refine_ls_shift/su_max 0.003
_refine_ls_shift/su_mean 0.000
_refine_ls_structure_factor_coef Fsqd
_refine_ls_weighting_details 'w=1/[\s^2^(Fo^2^)+(0.0270P)^2^+0.1808P] where P=(Fo^2^+2Fc^2^)/3'
_refine_ls_weighting_scheme calc
_refine_ls_wR_factor_gt 0.0567
_refine_ls_wR_factor_ref 0.0573
_reflns_Friedel_coverage 0.000
_reflns_number_gt 9007
_reflns_number_total 9229
_reflns_threshold_expression 'I > 2\s(I)'
_cod_data_source_file d2dt01730j2.cif
_cod_data_source_block compound4
_cod_depositor_comments 'Adding full bibliography for 7710605--7710617.cif.'
_cod_original_cell_volume 2411.82(10)
_cod_database_code 7710612
_shelx_shelxl_version_number 2014/7
_chemical_oxdiff_formula C1H1Si1U1
_shelx_space_group_comment
;
The symmetry employed for this shelxl refinement is uniquely defined
by the following loop, which should always be used as a source of
symmetry information in preference to the above space-group names.
They are only intended as comments.
;
_shelx_estimated_absorpt_t_max 0.403
_shelx_estimated_absorpt_t_min 0.215
_reflns_odcompleteness_completeness 99.98
_reflns_odcompleteness_iscentric 1
_reflns_odcompleteness_theta 66.97
_olex2_refinement_description
;
1. Fixed Uiso
 At 1.2 times of:
  All C(H) groups
 At 1.5 times of:
  All C(H,H,H) groups
2.a Aromatic/amide H refined with riding coordinates:
 C3(H3), C5(H5), C17(H17), C19(H19), C29(H29), C30(H30), C31(H31), C32(H32),
 C33(H33), C40(H40), C41(H41), C42(H42), C43(H43), C44(H44)
2.b Idealised Me refined as rotating group:
 C6(H6A,H6B,H6C), C7(H7A,H7B,H7C), C8(H8A,H8B,H8C), C9(H9A,H9B,H9C), C10(H10A,
 H10B,H10C), C11(H11A,H11B,H11C), C12(H12A,H12B,H12C), C13(H13A,H13B,H13C),
 C14(H14A,H14B,H14C), C20(H20A,H20B,H20C), C21(H21A,H21B,H21C), C22(H22A,H22B,
 H22C), C23(H23A,H23B,H23C), C24(H24A,H24B,H24C), C25(H25A,H25B,H25C), C26(H26A,
 H26B,H26C), C27(H27A,H27B,H27C), C28(H28A,H28B,H28C)
;
_olex2_submission_special_instructions 'No special instructions were received'
_oxdiff_exptl_absorpt_empirical_details
;
Empirical correction (ABSPACK) includes:
- Absorption correction using spherical harmonics
- Frame scaling
;
_oxdiff_exptl_absorpt_empirical_full_max 1.338
_oxdiff_exptl_absorpt_empirical_full_min 0.790

loop_
_space_group_symop_operation_xyz
'x, y, z'
'-x, -y, -z'

loop_
_atom_site_label
_atom_site_type_symbol
_atom_site_fract_x
_atom_site_fract_y
_atom_site_fract_z
_atom_site_U_iso_or_equiv
_atom_site_adp_type
_atom_site_occupancy
_atom_site_site_symmetry_order
_atom_site_calc_flag
_atom_site_refinement_flags_posn
_atom_site_refinement_flags_adp
_atom_site_refinement_flags_occupancy
_atom_site_disorder_assembly
_atom_site_disorder_group
C1 C 0.8177(3) 0.3826(3) 0.25079(16) 0.0166(6) Uani 1 1 d . . . . .
C2 C 0.7355(3) 0.3945(3) 0.19130(16) 0.0157(6) Uani 1 1 d . . . . .
C3 C 0.6730(3) 0.4513(3) 0.22718(16) 0.0152(6) Uani 1 1 d . . . . .
H3 H 0.6144 0.4699 0.2018 0.018 Uiso 1 1 calc R . . . .
C4 C 0.7122(3) 0.4757(3) 0.30700(16) 0.0163(6) Uani 1 1 d . . . . .
C5 C 0.8008(3) 0.4321(3) 0.32011(16) 0.0163(6) Uani 1 1 d . . . . .
H5 H 0.8423 0.4353 0.3675 0.020 Uiso 1 1 calc R . . . .
C6 C 0.9683(3) 0.2859(3) 0.33595(18) 0.0232(6) Uani 1 1 d . . . . .
H6A H 1.0267 0.3547 0.3793 0.035 Uiso 1 1 calc GR . . . .
H6B H 1.0017 0.2305 0.3264 0.035 Uiso 1 1 calc GR . . . .
H6C H 0.8858 0.2420 0.3451 0.035 Uiso 1 1 calc GR . . . .
C7 C 0.9267(3) 0.2347(3) 0.16284(19) 0.0264(7) Uani 1 1 d . . . . .
H7A H 0.8489 0.1571 0.1538 0.040 Uiso 1 1 calc GR . . . .
H7B H 0.9987 0.2208 0.1675 0.040 Uiso 1 1 calc GR . . . .
H7C H 0.9204 0.2692 0.1215 0.040 Uiso 1 1 calc GR . . . .
C8 C 1.1041(3) 0.4933(3) 0.2660(2) 0.0291(7) Uani 1 1 d . . . . .
H8A H 1.0981 0.5249 0.2233 0.044 Uiso 1 1 calc GR . . . .
H8B H 1.1745 0.4771 0.2714 0.044 Uiso 1 1 calc GR . . . .
H8C H 1.1184 0.5536 0.3107 0.044 Uiso 1 1 calc GR . . . .
C9 C 0.6717(4) 0.2243(3) 0.02590(18) 0.0288(7) Uani 1 1 d . . . . .
H9A H 0.7273 0.1941 0.0442 0.043 Uiso 1 1 calc GR . . . .
H9B H 0.6742 0.2299 -0.0243 0.043 Uiso 1 1 calc GR . . . .
H9C H 0.5851 0.1680 0.0255 0.043 Uiso 1 1 calc GR . . . .
C10 C 0.8903(3) 0.4908(3) 0.08108(19) 0.0301(8) Uani 1 1 d . . . . .
H10A H 0.9198 0.5732 0.1116 0.045 Uiso 1 1 calc GR . . . .
H10B H 0.8851 0.4914 0.0295 0.045 Uiso 1 1 calc GR . . . .
H10C H 0.9496 0.4639 0.0982 0.045 Uiso 1 1 calc GR . . . .
C11 C 0.6154(4) 0.4352(3) 0.05089(18) 0.0283(7) Uani 1 1 d . . . . .
H11A H 0.5306 0.3816 0.0545 0.042 Uiso 1 1 calc GR . . . .
H11B H 0.6123 0.4326 -0.0009 0.042 Uiso 1 1 calc GR . . . .
H11C H 0.6458 0.5189 0.0796 0.042 Uiso 1 1 calc GR . . . .
C12 C 0.8691(3) 0.7375(3) 0.40237(19) 0.0275(7) Uani 1 1 d . . . . .
H12A H 0.9296 0.7201 0.4302 0.041 Uiso 1 1 calc GR . . . .
H12B H 0.8696 0.8071 0.4332 0.041 Uiso 1 1 calc GR . . . .
H12C H 0.8930 0.7571 0.3579 0.041 Uiso 1 1 calc GR . . . .
C13 C 0.5829(3) 0.6347(3) 0.3278(2) 0.0259(7) Uani 1 1 d . . . . .
H13A H 0.5984 0.6509 0.2811 0.039 Uiso 1 1 calc GR . . . .
H13B H 0.5902 0.7068 0.3602 0.039 Uiso 1 1 calc GR . . . .
H13C H 0.4977 0.5652 0.3180 0.039 Uiso 1 1 calc GR . . . .
C14 C 0.6684(4) 0.5604(3) 0.46366(18) 0.0310(8) Uani 1 1 d . . . . .
H14A H 0.5787 0.5005 0.4533 0.046 Uiso 1 1 calc GR . . . .
H14B H 0.6888 0.6350 0.5001 0.046 Uiso 1 1 calc GR . . . .
H14C H 0.7196 0.5267 0.4832 0.046 Uiso 1 1 calc GR . . . .
C15 C 0.3872(3) 0.0225(3) 0.29055(16) 0.0147(6) Uani 1 1 d . . . . .
C16 C 0.3777(3) 0.1308(3) 0.32085(16) 0.0159(6) Uani 1 1 d . . . . .
C17 C 0.4943(3) 0.2137(3) 0.37919(16) 0.0156(6) Uani 1 1 d . . . . .
H17 H 0.5144 0.2916 0.4076 0.019 Uiso 1 1 calc R . . . .
C18 C 0.5756(3) 0.1607(3) 0.38791(16) 0.0171(6) Uani 1 1 d . . . . .
C19 C 0.5079(3) 0.0436(3) 0.33261(16) 0.0153(6) Uani 1 1 d . . . . .
H19 H 0.5382 -0.0120 0.3248 0.018 Uiso 1 1 calc R . . . .
C20 C 0.1282(3) -0.2008(3) 0.27344(17) 0.0194(6) Uani 1 1 d . . . . .
H20A H 0.1642 -0.1955 0.3244 0.029 Uiso 1 1 calc GR . . . .
H20B H 0.0682 -0.2863 0.2463 0.029 Uiso 1 1 calc GR . . . .
H20C H 0.0844 -0.1538 0.2735 0.029 Uiso 1 1 calc GR . . . .
C21 C 0.3371(3) -0.2360(3) 0.21730(19) 0.0230(6) Uani 1 1 d . . . . .
H21A H 0.4091 -0.1982 0.1972 0.035 Uiso 1 1 calc GR . . . .
H21B H 0.2750 -0.3168 0.1839 0.035 Uiso 1 1 calc GR . . . .
H21C H 0.3662 -0.2440 0.2659 0.035 Uiso 1 1 calc GR . . . .
C22 C 0.1856(3) -0.1437(3) 0.12914(17) 0.0230(7) Uani 1 1 d . . . . .
H22A H 0.1564 -0.0845 0.1315 0.035 Uiso 1 1 calc GR . . . .
H22B H 0.1138 -0.2259 0.1048 0.035 Uiso 1 1 calc GR . . . .
H22C H 0.2482 -0.1247 0.1010 0.035 Uiso 1 1 calc GR . . . .
C23 C 0.1058(3) 0.0712(3) 0.22450(17) 0.0207(6) Uani 1 1 d . . . . .
H23A H 0.1388 0.0983 0.1838 0.031 Uiso 1 1 calc GR . . . .
H23B H 0.0370 0.0879 0.2280 0.031 Uiso 1 1 calc GR . . . .
H23C H 0.0741 -0.0165 0.2153 0.031 Uiso 1 1 calc GR . . . .
C24 C 0.2983(3) 0.3272(3) 0.32949(18) 0.0227(6) Uani 1 1 d . . . . .
H24A H 0.3718 0.3733 0.3729 0.034 Uiso 1 1 calc GR . . . .
H24B H 0.2318 0.3453 0.3374 0.034 Uiso 1 1 calc GR . . . .
H24C H 0.3227 0.3506 0.2860 0.034 Uiso 1 1 calc GR . . . .
C25 C 0.1673(3) 0.1052(3) 0.39276(18) 0.0227(6) Uani 1 1 d . . . . .
H25A H 0.1219 0.0159 0.3801 0.034 Uiso 1 1 calc GR . . . .
H25B H 0.1088 0.1350 0.3999 0.034 Uiso 1 1 calc GR . . . .
H25C H 0.2356 0.1384 0.4384 0.034 Uiso 1 1 calc GR . . . .
C26 C 0.6156(3) 0.1939(4) 0.55232(18) 0.0359(9) Uani 1 1 d . . . . .
H26A H 0.5859 0.2528 0.5541 0.054 Uiso 1 1 calc GR . . . .
H26B H 0.6740 0.2136 0.6001 0.054 Uiso 1 1 calc GR . . . .
H26C H 0.5434 0.1116 0.5413 0.054 Uiso 1 1 calc GR . . . .
C27 C 0.8476(3) 0.3595(3) 0.50603(18) 0.0280(7) Uani 1 1 d . . . . .
H27A H 0.8993 0.3634 0.4719 0.042 Uiso 1 1 calc GR . . . .
H27B H 0.8968 0.3753 0.5561 0.042 Uiso 1 1 calc GR . . . .
H27C H 0.8220 0.4211 0.5050 0.042 Uiso 1 1 calc GR . . . .
C28 C 0.7561(3) 0.0845(3) 0.4701(2) 0.0318(8) Uani 1 1 d . . . . .
H28A H 0.6826 0.0021 0.4543 0.048 Uiso 1 1 calc GR . . . .
H28B H 0.8091 0.0977 0.5184 0.048 Uiso 1 1 calc GR . . . .
H28C H 0.8050 0.0938 0.4339 0.048 Uiso 1 1 calc GR . . . .
C29 C 0.3167(3) 0.3203(3) 0.12915(18) 0.0244(7) Uani 1 1 d . . . . .
H29 H 0.3802 0.3782 0.1726 0.029 Uiso 1 1 calc R . . . .
C30 C 0.2269(3) 0.3469(4) 0.0928(2) 0.0310(8) Uani 1 1 d . . . . .
H30 H 0.2311 0.4223 0.1117 0.037 Uiso 1 1 calc R . . . .
C31 C 0.1313(4) 0.2611(4) 0.0284(2) 0.0358(9) Uani 1 1 d . . . . .
H31 H 0.0715 0.2790 0.0039 0.043 Uiso 1 1 calc R . . . .
C32 C 0.1251(3) 0.1490(4) 0.0006(2) 0.0339(8) Uani 1 1 d . . . . .
H32 H 0.0601 0.0909 -0.0422 0.041 Uiso 1 1 calc R . . . .
C33 C 0.2148(3) 0.1223(3) 0.03587(18) 0.0259(7) Uani 1 1 d . . . . .
H33 H 0.2102 0.0470 0.0160 0.031 Uiso 1 1 calc R . . . .
C34 C 0.3128(3) 0.2076(3) 0.10139(17) 0.0195(6) Uani 1 1 d . . . . .
C35 C 0.4074(3) 0.1810(3) 0.13986(16) 0.0172(6) Uani 1 1 d . . . . .
C36 C 0.4440(3) 0.1000(3) 0.11932(15) 0.0175(6) Uani 1 1 d . . . . .
C37 C 0.5185(3) 0.0526(3) 0.13625(16) 0.0179(6) Uani 1 1 d . . . . .
C38 C 0.6043(3) 0.0496(3) 0.18620(17) 0.0188(6) Uani 1 1 d . . . . .
C39 C 0.6593(3) -0.0324(3) 0.18704(17) 0.0186(6) Uani 1 1 d . . . . .
C40 C 0.6386(3) -0.1195(3) 0.12147(19) 0.0267(7) Uani 1 1 d . . . . .
H40 H 0.5911 -0.1244 0.0755 0.032 Uiso 1 1 calc R . . . .
C41 C 0.6892(4) -0.1991(3) 0.1247(2) 0.0300(7) Uani 1 1 d . . . . .
H41 H 0.6751 -0.2566 0.0809 0.036 Uiso 1 1 calc R . . . .
C42 C 0.7596(3) -0.1930(3) 0.1924(2) 0.0287(7) Uani 1 1 d . . . . .
H42 H 0.7924 -0.2466 0.1943 0.034 Uiso 1 1 calc R . . . .
C43 C 0.7817(3) -0.1058(3) 0.2585(2) 0.0269(7) Uani 1 1 d . . . . .
H43 H 0.8299 -0.1007 0.3042 0.032 Uiso 1 1 calc R . . . .
C44 C 0.7312(3) -0.0275(3) 0.25498(18) 0.0214(6) Uani 1 1 d . . . . .
H44 H 0.7456 0.0297 0.2990 0.026 Uiso 1 1 calc R . . . .
Si1 Si 0.95033(8) 0.34542(7) 0.25178(5) 0.01913(16) Uani 1 1 d . . . . .
Si2 Si 0.72700(8) 0.38159(8) 0.08881(4) 0.01924(16) Uani 1 1 d . . . . .
Si3 Si 0.70379(8) 0.59785(7) 0.37459(4) 0.01841(16) Uani 1 1 d . . . . .
Si4 Si 0.26079(7) -0.13603(7) 0.22694(4) 0.01551(15) Uani 1 1 d . . . . .
Si5 Si 0.23690(7) 0.15648(7) 0.31432(4) 0.01591(15) Uani 1 1 d . . . . .
Si6 Si 0.70078(8) 0.20122(8) 0.47697(4) 0.01996(17) Uani 1 1 d . . . . .
U1 U 0.57161(2) 0.21569(2) 0.25024(2) 0.01196(4) Uani 1 1 d . . . . .

loop_
_atom_site_aniso_label
_atom_site_aniso_U_11
_atom_site_aniso_U_22
_atom_site_aniso_U_33
_atom_site_aniso_U_23
_atom_site_aniso_U_13
_atom_site_aniso_U_12
C1 0.0158(14) 0.0151(14) 0.0215(14) 0.0079(11) 0.0083(11) 0.0078(12)
C2 0.0165(14) 0.0148(14) 0.0183(14) 0.0060(11) 0.0070(11) 0.0086(12)
C3 0.0159(14) 0.0138(13) 0.0187(14) 0.0075(11) 0.0044(11) 0.0087(12)
C4 0.0171(14) 0.0152(14) 0.0177(14) 0.0076(11) 0.0082(11) 0.0068(12)
C5 0.0143(14) 0.0146(14) 0.0189(14) 0.0085(11) 0.0054(11) 0.0048(11)
C6 0.0203(15) 0.0216(16) 0.0321(17) 0.0118(13) 0.0072(13) 0.0125(13)
C7 0.0302(18) 0.0265(17) 0.0349(18) 0.0150(14) 0.0199(15) 0.0184(15)
C8 0.0161(15) 0.0256(17) 0.052(2) 0.0218(16) 0.0124(14) 0.0112(14)
C9 0.0373(19) 0.0292(18) 0.0211(16) 0.0061(13) 0.0122(14) 0.0166(16)
C10 0.0326(19) 0.0333(19) 0.0248(17) 0.0166(14) 0.0161(14) 0.0113(16)
C11 0.038(2) 0.0314(18) 0.0188(15) 0.0121(13) 0.0077(14) 0.0190(16)
C12 0.0269(17) 0.0174(16) 0.0315(17) 0.0026(13) 0.0075(14) 0.0074(14)
C13 0.0243(17) 0.0211(16) 0.0376(18) 0.0104(14) 0.0141(14) 0.0131(14)
C14 0.043(2) 0.0245(17) 0.0232(16) 0.0045(13) 0.0160(15) 0.0134(16)
C15 0.0131(13) 0.0159(14) 0.0166(13) 0.0063(11) 0.0041(11) 0.0079(11)
C16 0.0159(14) 0.0174(14) 0.0157(13) 0.0076(11) 0.0067(11) 0.0077(12)
C17 0.0162(14) 0.0152(14) 0.0162(13) 0.0064(11) 0.0079(11) 0.0067(12)
C18 0.0129(14) 0.0175(14) 0.0204(14) 0.0104(11) 0.0051(11) 0.0054(12)
C19 0.0133(13) 0.0172(14) 0.0189(14) 0.0096(11) 0.0056(11) 0.0086(11)
C20 0.0173(14) 0.0175(15) 0.0233(15) 0.0089(12) 0.0074(12) 0.0071(12)
C21 0.0199(15) 0.0151(15) 0.0335(17) 0.0079(13) 0.0115(13) 0.0066(12)
C22 0.0231(16) 0.0208(16) 0.0181(15) 0.0030(12) 0.0049(12) 0.0063(13)
C23 0.0174(15) 0.0231(16) 0.0242(15) 0.0097(12) 0.0063(12) 0.0109(13)
C24 0.0212(15) 0.0193(15) 0.0292(16) 0.0075(13) 0.0084(13) 0.0106(13)
C25 0.0265(16) 0.0245(16) 0.0257(16) 0.0122(13) 0.0151(13) 0.0153(14)
C26 0.0244(18) 0.055(2) 0.0192(16) 0.0154(16) 0.0059(13) 0.0107(17)
C27 0.0206(16) 0.0265(17) 0.0238(16) 0.0072(13) 0.0007(13) 0.0031(14)
C28 0.0259(18) 0.0322(19) 0.0328(18) 0.0156(15) -0.0017(14) 0.0119(15)
C29 0.0209(16) 0.0338(18) 0.0257(16) 0.0154(14) 0.0108(13) 0.0157(14)
C30 0.0318(19) 0.040(2) 0.0363(19) 0.0220(16) 0.0159(15) 0.0246(17)
C31 0.0268(18) 0.059(3) 0.038(2) 0.0315(19) 0.0100(15) 0.0283(18)
C32 0.0235(17) 0.050(2) 0.0262(17) 0.0192(16) 0.0039(14) 0.0152(17)
C33 0.0235(16) 0.0313(18) 0.0222(16) 0.0140(14) 0.0063(13) 0.0109(14)
C34 0.0152(14) 0.0245(16) 0.0193(14) 0.0139(12) 0.0064(11) 0.0072(12)
C35 0.0145(14) 0.0168(14) 0.0160(13) 0.0087(11) 0.0048(11) 0.0029(12)
C36 0.0173(14) 0.0167(14) 0.0127(13) 0.0021(11) 0.0019(11) 0.0053(12)
C37 0.0220(15) 0.0144(14) 0.0165(14) 0.0043(11) 0.0078(12) 0.0076(12)
C38 0.0203(15) 0.0182(15) 0.0228(15) 0.0096(12) 0.0107(12) 0.0108(12)
C39 0.0155(14) 0.0141(14) 0.0288(16) 0.0091(12) 0.0103(12) 0.0070(12)
C40 0.0306(18) 0.0294(18) 0.0278(17) 0.0113(14) 0.0125(14) 0.0186(15)
C41 0.0346(19) 0.0232(17) 0.0374(19) 0.0078(14) 0.0167(15) 0.0166(15)
C42 0.0271(17) 0.0230(17) 0.048(2) 0.0155(15) 0.0154(15) 0.0181(15)
C43 0.0235(16) 0.0245(17) 0.0362(18) 0.0142(14) 0.0079(14) 0.0129(14)
C44 0.0190(15) 0.0177(15) 0.0275(16) 0.0085(12) 0.0109(13) 0.0069(12)
Si1 0.0158(4) 0.0175(4) 0.0305(4) 0.0126(3) 0.0109(3) 0.0100(3)
Si2 0.0242(4) 0.0189(4) 0.0163(4) 0.0075(3) 0.0097(3) 0.0099(3)
Si3 0.0205(4) 0.0146(4) 0.0200(4) 0.0035(3) 0.0087(3) 0.0081(3)
Si4 0.0138(4) 0.0143(4) 0.0168(4) 0.0050(3) 0.0046(3) 0.0054(3)
Si5 0.0144(4) 0.0174(4) 0.0195(4) 0.0081(3) 0.0068(3) 0.0091(3)
Si6 0.0144(4) 0.0233(4) 0.0176(4) 0.0107(3) 0.0017(3) 0.0050(3)
U1 0.01177(6) 0.01217(6) 0.01378(6) 0.00621(4) 0.00407(4) 0.00639(4)

loop_
_atom_type_symbol
_atom_type_description
_atom_type_scat_dispersion_real
_atom_type_scat_dispersion_imag
_atom_type_scat_source
C C 0.0181 0.0091 'International Tables Vol C Tables 4.2.6.8 and 6.1.1.4'
H H 0.0000 0.0000 'International Tables Vol C Tables 4.2.6.8 and 6.1.1.4'
Si Si 0.2541 0.3302 'International Tables Vol C Tables 4.2.6.8 and 6.1.1.4'
U U -4.3638 13.4090 'International Tables Vol C Tables 4.2.6.8 and 6.1.1.4'

loop_
_geom_angle_atom_site_label_1
_geom_angle_atom_site_label_2
_geom_angle_atom_site_label_3
_geom_angle
_geom_angle_site_symmetry_1
_geom_angle_site_symmetry_3
_geom_angle_publ_flag
C2 C1 Si1 132.1(2) . . ?
C2 C1 U1 75.78(16) . . ?
C5 C1 C2 106.6(2) . . ?
C5 C1 Si1 120.2(2) . . ?
C5 C1 U1 74.52(16) . . ?
Si1 C1 U1 124.33(13) . . ?
C1 C2 Si2 132.5(2) . . ?
C1 C2 U1 73.93(16) . . ?
C3 C2 C1 106.4(2) . . ?
C3 C2 Si2 119.6(2) . . ?
C3 C2 U1 75.47(16) . . ?
Si2 C2 U1 126.70(13) . . ?
C2 C3 H3 124.5 . . ?
C2 C3 U1 74.76(16) . . ?
C4 C3 C2 111.0(2) . . ?
C4 C3 H3 124.5 . . ?
C4 C3 U1 75.86(16) . . ?
U1 C3 H3 116.6 . . ?
C3 C4 Si3 123.3(2) . . ?
C3 C4 U1 74.57(16) . . ?
C5 C4 C3 105.0(2) . . ?
C5 C4 Si3 126.8(2) . . ?
C5 C4 U1 72.83(16) . . ?
Si3 C4 U1 136.93(14) . . ?
C1 C5 H5 124.5 . . ?
C1 C5 U1 75.30(16) . . ?
C4 C5 C1 111.0(3) . . ?
C4 C5 H5 124.5 . . ?
C4 C5 U1 77.52(17) . . ?
U1 C5 H5 114.5 . . ?
H6A C6 H6B 109.5 . . ?
H6A C6 H6C 109.5 . . ?
H6B C6 H6C 109.5 . . ?
Si1 C6 H6A 109.5 . . ?
Si1 C6 H6B 109.5 . . ?
Si1 C6 H6C 109.5 . . ?
H7A C7 H7B 109.5 . . ?
H7A C7 H7C 109.5 . . ?
H7B C7 H7C 109.5 . . ?
Si1 C7 H7A 109.5 . . ?
Si1 C7 H7B 109.5 . . ?
Si1 C7 H7C 109.5 . . ?
H8A C8 H8B 109.5 . . ?
H8A C8 H8C 109.5 . . ?
H8B C8 H8C 109.5 . . ?
Si1 C8 H8A 109.5 . . ?
Si1 C8 H8B 109.5 . . ?
Si1 C8 H8C 109.5 . . ?
H9A C9 H9B 109.5 . . ?
H9A C9 H9C 109.5 . . ?
H9B C9 H9C 109.5 . . ?
Si2 C9 H9A 109.5 . . ?
Si2 C9 H9B 109.5 . . ?
Si2 C9 H9C 109.5 . . ?
H10A C10 H10B 109.5 . . ?
H10A C10 H10C 109.5 . . ?
H10B C10 H10C 109.5 . . ?
Si2 C10 H10A 109.5 . . ?
Si2 C10 H10B 109.5 . . ?
Si2 C10 H10C 109.5 . . ?
H11A C11 H11B 109.5 . . ?
H11A C11 H11C 109.5 . . ?
H11B C11 H11C 109.5 . . ?
Si2 C11 H11A 109.5 . . ?
Si2 C11 H11B 109.5 . . ?
Si2 C11 H11C 109.5 . . ?
H12A C12 H12B 109.5 . . ?
H12A C12 H12C 109.5 . . ?
H12B C12 H12C 109.5 . . ?
Si3 C12 H12A 109.5 . . ?
Si3 C12 H12B 109.5 . . ?
Si3 C12 H12C 109.5 . . ?
H13A C13 H13B 109.5 . . ?
H13A C13 H13C 109.5 . . ?
H13B C13 H13C 109.5 . . ?
Si3 C13 H13A 109.5 . . ?
Si3 C13 H13B 109.5 . . ?
Si3 C13 H13C 109.5 . . ?
H14A C14 H14B 109.5 . . ?
H14A C14 H14C 109.5 . . ?
H14B C14 H14C 109.5 . . ?
Si3 C14 H14A 109.5 . . ?
Si3 C14 H14B 109.5 . . ?
Si3 C14 H14C 109.5 . . ?
C16 C15 Si4 130.7(2) . . ?
C16 C15 U1 74.50(16) . . ?
C19 C15 C16 106.7(2) . . ?
C19 C15 Si4 121.1(2) . . ?
C19 C15 U1 74.95(16) . . ?
Si4 C15 U1 127.09(13) . . ?
C15 C16 Si5 131.9(2) . . ?
C15 C16 U1 75.20(16) . . ?
C17 C16 C15 106.4(2) . . ?
C17 C16 Si5 119.5(2) . . ?
C17 C16 U1 73.75(16) . . ?
Si5 C16 U1 129.14(13) . . ?
C16 C17 H17 124.6 . . ?
C16 C17 U1 76.16(16) . . ?
C18 C17 C16 110.7(3) . . ?
C18 C17 H17 124.6 . . ?
C18 C17 U1 76.89(16) . . ?
U1 C17 H17 114.2 . . ?
C17 C18 Si6 124.9(2) . . ?
C17 C18 U1 73.14(16) . . ?
C19 C18 C17 105.2(2) . . ?
C19 C18 Si6 124.8(2) . . ?
C19 C18 U1 74.73(16) . . ?
Si6 C18 U1 136.90(14) . . ?
C15 C19 H19 124.5 . . ?
C15 C19 U1 75.25(16) . . ?
C18 C19 C15 110.9(2) . . ?
C18 C19 H19 124.5 . . ?
C18 C19 U1 75.66(16) . . ?
U1 C19 H19 116.3 . . ?
H20A C20 H20B 109.5 . . ?
H20A C20 H20C 109.5 . . ?
H20B C20 H20C 109.5 . . ?
Si4 C20 H20A 109.5 . . ?
Si4 C20 H20B 109.5 . . ?
Si4 C20 H20C 109.5 . . ?
H21A C21 H21B 109.5 . . ?
H21A C21 H21C 109.5 . . ?
H21B C21 H21C 109.5 . . ?
Si4 C21 H21A 109.5 . . ?
Si4 C21 H21B 109.5 . . ?
Si4 C21 H21C 109.5 . . ?
H22A C22 H22B 109.5 . . ?
H22A C22 H22C 109.5 . . ?
H22B C22 H22C 109.5 . . ?
Si4 C22 H22A 109.5 . . ?
Si4 C22 H22B 109.5 . . ?
Si4 C22 H22C 109.5 . . ?
H23A C23 H23B 109.5 . . ?
H23A C23 H23C 109.5 . . ?
H23B C23 H23C 109.5 . . ?
Si5 C23 H23A 109.5 . . ?
Si5 C23 H23B 109.5 . . ?
Si5 C23 H23C 109.5 . . ?
H24A C24 H24B 109.5 . . ?
H24A C24 H24C 109.5 . . ?
H24B C24 H24C 109.5 . . ?
Si5 C24 H24A 109.5 . . ?
Si5 C24 H24B 109.5 . . ?
Si5 C24 H24C 109.5 . . ?
H25A C25 H25B 109.5 . . ?
H25A C25 H25C 109.5 . . ?
H25B C25 H25C 109.5 . . ?
Si5 C25 H25A 109.5 . . ?
Si5 C25 H25B 109.5 . . ?
Si5 C25 H25C 109.5 . . ?
H26A C26 H26B 109.5 . . ?
H26A C26 H26C 109.5 . . ?
H26B C26 H26C 109.5 . . ?
Si6 C26 H26A 109.5 . . ?
Si6 C26 H26B 109.5 . . ?
Si6 C26 H26C 109.5 . . ?
H27A C27 H27B 109.5 . . ?
H27A C27 H27C 109.5 . . ?
H27B C27 H27C 109.5 . . ?
Si6 C27 H27A 109.5 . . ?
Si6 C27 H27B 109.5 . . ?
Si6 C27 H27C 109.5 . . ?
H28A C28 H28B 109.5 . . ?
H28A C28 H28C 109.5 . . ?
H28B C28 H28C 109.5 . . ?
Si6 C28 H28A 109.5 . . ?
Si6 C28 H28B 109.5 . . ?
Si6 C28 H28C 109.5 . . ?
C30 C29 H29 119.5 . . ?
C30 C29 C34 121.0(3) . . ?
C34 C29 H29 119.5 . . ?
C29 C30 H30 120.0 . . ?
C31 C30 C29 120.0(3) . . ?
C31 C30 H30 120.0 . . ?
C30 C31 H31 120.1 . . ?
C32 C31 C30 119.8(3) . . ?
C32 C31 H31 120.1 . . ?
C31 C32 H32 119.7 . . ?
C33 C32 C31 120.6(3) . . ?
C33 C32 H32 119.7 . . ?
C32 C33 H33 119.6 . . ?
C32 C33 C34 120.8(3) . . ?
C34 C33 H33 119.6 . . ?
C29 C34 C33 117.7(3) . . ?
C29 C34 C35 120.5(3) . . ?
C33 C34 C35 121.8(3) . . ?
C34 C35 U1 152.3(2) . . ?
C36 C35 C34 133.0(3) . . ?
C36 C35 U1 74.67(18) . . ?
C35 C36 C37 148.9(3) . . ?
C35 C36 U1 74.25(17) . . ?
C37 C36 U1 74.63(17) . . ?
C36 C37 U1 74.17(17) . . ?
C38 C37 C36 148.7(3) . . ?
C38 C37 U1 74.62(18) . . ?
C37 C38 C39 133.6(3) . . ?
C37 C38 U1 74.68(18) . . ?
C39 C38 U1 151.4(2) . . ?
C40 C39 C38 121.9(3) . . ?
C44 C39 C38 119.8(3) . . ?
C44 C39 C40 118.2(3) . . ?
C39 C40 H40 119.8 . . ?
C41 C40 C39 120.4(3) . . ?
C41 C40 H40 119.8 . . ?
C40 C41 H41 119.8 . . ?
C42 C41 C40 120.4(3) . . ?
C42 C41 H41 119.8 . . ?
C41 C42 H42 120.1 . . ?
C41 C42 C43 119.9(3) . . ?
C43 C42 H42 120.1 . . ?
C42 C43 H43 120.3 . . ?
C44 C43 C42 119.5(3) . . ?
C44 C43 H43 120.3 . . ?
C39 C44 H44 119.2 . . ?
C43 C44 C39 121.6(3) . . ?
C43 C44 H44 119.2 . . ?
C1 Si1 C6 107.21(14) . . ?
C1 Si1 C8 108.43(14) . . ?
C7 Si1 C1 114.35(15) . . ?
C7 Si1 C6 111.92(15) . . ?
C7 Si1 C8 106.98(16) . . ?
C8 Si1 C6 107.73(15) . . ?
C9 Si2 C2 117.06(14) . . ?
C9 Si2 C10 107.76(16) . . ?
C10 Si2 C2 108.77(14) . . ?
C11 Si2 C2 108.05(14) . . ?
C11 Si2 C9 107.60(16) . . ?
C11 Si2 C10 107.20(16) . . ?
C4 Si3 C12 104.87(14) . . ?
C4 Si3 C14 115.30(14) . . ?
C12 Si3 C14 106.83(16) . . ?
C13 Si3 C4 110.58(14) . . ?
C13 Si3 C12 110.06(15) . . ?
C13 Si3 C14 109.00(17) . . ?
C20 Si4 C15 107.32(13) . . ?
C21 Si4 C15 107.87(13) . . ?
C21 Si4 C20 110.37(14) . . ?
C22 Si4 C15 116.86(13) . . ?
C22 Si4 C20 107.50(14) . . ?
C22 Si4 C21 106.88(15) . . ?
C16 Si5 C24 107.98(14) . . ?
C16 Si5 C25 106.20(14) . . ?
C23 Si5 C16 116.31(14) . . ?
C23 Si5 C24 108.24(14) . . ?
C23 Si5 C25 108.15(15) . . ?
C24 Si5 C25 109.87(14) . . ?
C26 Si6 C18 104.47(15) . . ?
C27 Si6 C18 116.97(14) . . ?
C27 Si6 C26 107.11(17) . . ?
C28 Si6 C18 109.96(15) . . ?
C28 Si6 C26 110.67(18) . . ?
C28 Si6 C27 107.57(16) . . ?
C1 U1 C2 30.29(8) . . ?
C1 U1 C15 155.44(8) . . ?
C1 U1 C16 151.07(9) . . ?
C1 U1 C18 109.64(8) . . ?
C1 U1 C19 125.66(8) . . ?
C2 U1 C18 137.39(8) . . ?
C5 U1 C1 30.18(8) . . ?
C5 U1 C2 49.38(8) . . ?
C5 U1 C15 137.91(8) . . ?
C5 U1 C16 121.02(8) . . ?
C5 U1 C18 88.39(8) . . ?
C5 U1 C19 113.92(8) . . ?
C15 U1 C2 172.69(8) . . ?
C15 U1 C18 49.89(8) . . ?
C16 U1 C2 151.13(8) . . ?
C16 U1 C15 30.31(8) . . ?
C16 U1 C18 50.10(8) . . ?
C16 U1 C19 49.22(8) . . ?
C17 U1 C1 121.66(9) . . ?
C17 U1 C2 136.42(8) . . ?
C17 U1 C5 92.56(9) . . ?
C17 U1 C15 49.43(8) . . ?
C17 U1 C16 30.09(8) . . ?
C17 U1 C18 29.97(9) . . ?
C17 U1 C19 48.50(8) . . ?
C19 U1 C2 155.38(8) . . ?
C19 U1 C15 29.80(8) . . ?
C19 U1 C18 29.60(8) . . ?
C35 U1 C1 112.89(9) . . ?
C35 U1 C2 83.12(9) . . ?
C35 U1 C5 126.27(9) . . ?
C35 U1 C15 90.17(9) . . ?
C35 U1 C16 87.19(9) . . ?
C35 U1 C17 113.66(9) . . ?
C35 U1 C18 136.60(9) . . ?
C35 U1 C19 118.61(9) . . ?
C35 U1 C36 31.08(10) . . ?
C35 U1 C37 62.27(10) . . ?
C35 U1 C38 92.96(10) . . ?
C36 U1 C1 108.52(9) . . ?
C36 U1 C2 86.11(9) . . ?
C36 U1 C5 135.35(9) . . ?
C36 U1 C15 86.65(9) . . ?
C36 U1 C16 99.36(9) . . ?
C36 U1 C17 129.44(9) . . ?
C36 U1 C18 135.10(9) . . ?
C36 U1 C19 106.51(9) . . ?
C36 U1 C37 31.20(10) . . ?
C36 U1 C38 61.89(10) . . ?
C37 U1 C1 98.61(9) . . ?
C37 U1 C2 89.92(9) . . ?
C37 U1 C5 128.53(9) . . ?
C37 U1 C15 84.36(9) . . ?
C37 U1 C16 109.43(9) . . ?
C37 U1 C17 133.65(9) . . ?
C37 U1 C18 119.27(9) . . ?
C37 U1 C19 90.65(9) . . ?
C38 U1 C1 87.58(9) . . ?
C38 U1 C2 94.69(9) . . ?
C38 U1 C5 111.83(9) . . ?
C38 U1 C15 82.71(9) . . ?
C38 U1 C16 112.97(9) . . ?
C38 U1 C17 122.48(9) . . ?
C38 U1 C18 97.07(9) . . ?
C38 U1 C19 74.01(9) . . ?
C38 U1 C37 30.70(10) . . ?

loop_
_geom_bond_atom_site_label_1
_geom_bond_atom_site_label_2
_geom_bond_distance
_geom_bond_site_symmetry_2
_geom_bond_publ_flag
C1 C2 1.445(4) . ?
C1 C5 1.431(4) . ?
C1 Si1 1.870(3) . ?
C1 U1 2.753(3) . ?
C2 C3 1.429(4) . ?
C2 Si2 1.882(3) . ?
C2 U1 2.778(3) . ?
C3 H3 0.9300 . ?
C3 C4 1.426(4) . ?
C3 U1 2.787(3) . ?
C4 C5 1.420(4) . ?
C4 Si3 1.871(3) . ?
C4 U1 2.803(3) . ?
C5 H5 0.9300 . ?
C5 U1 2.743(3) . ?
C6 H6A 0.9600 . ?
C6 H6B 0.9600 . ?
C6 H6C 0.9600 . ?
C6 Si1 1.881(3) . ?
C7 H7A 0.9600 . ?
C7 H7B 0.9600 . ?
C7 H7C 0.9600 . ?
C7 Si1 1.868(3) . ?
C8 H8A 0.9600 . ?
C8 H8B 0.9600 . ?
C8 H8C 0.9600 . ?
C8 Si1 1.873(3) . ?
C9 H9A 0.9600 . ?
C9 H9B 0.9600 . ?
C9 H9C 0.9600 . ?
C9 Si2 1.868(3) . ?
C10 H10A 0.9600 . ?
C10 H10B 0.9600 . ?
C10 H10C 0.9600 . ?
C10 Si2 1.873(3) . ?
C11 H11A 0.9600 . ?
C11 H11B 0.9600 . ?
C11 H11C 0.9600 . ?
C11 Si2 1.865(3) . ?
C12 H12A 0.9600 . ?
C12 H12B 0.9600 . ?
C12 H12C 0.9600 . ?
C12 Si3 1.873(3) . ?
C13 H13A 0.9600 . ?
C13 H13B 0.9600 . ?
C13 H13C 0.9600 . ?
C13 Si3 1.865(3) . ?
C14 H14A 0.9600 . ?
C14 H14B 0.9600 . ?
C14 H14C 0.9600 . ?
C14 Si3 1.874(3) . ?
C15 C16 1.448(4) . ?
C15 C19 1.426(4) . ?
C15 Si4 1.882(3) . ?
C15 U1 2.774(3) . ?
C16 C17 1.428(4) . ?
C16 Si5 1.869(3) . ?
C16 U1 2.765(3) . ?
C17 H17 0.9300 . ?
C17 C18 1.427(4) . ?
C17 U1 2.734(3) . ?
C18 C19 1.419(4) . ?
C18 Si6 1.877(3) . ?
C18 U1 2.782(3) . ?
C19 H19 0.9300 . ?
C19 U1 2.770(3) . ?
C20 H20A 0.9600 . ?
C20 H20B 0.9600 . ?
C20 H20C 0.9600 . ?
C20 Si4 1.876(3) . ?
C21 H21A 0.9600 . ?
C21 H21B 0.9600 . ?
C21 H21C 0.9600 . ?
C21 Si4 1.876(3) . ?
C22 H22A 0.9600 . ?
C22 H22B 0.9600 . ?
C22 H22C 0.9600 . ?
C22 Si4 1.874(3) . ?
C23 H23A 0.9600 . ?
C23 H23B 0.9600 . ?
C23 H23C 0.9600 . ?
C23 Si5 1.859(3) . ?
C24 H24A 0.9600 . ?
C24 H24B 0.9600 . ?
C24 H24C 0.9600 . ?
C24 Si5 1.874(3) . ?
C25 H25A 0.9600 . ?
C25 H25B 0.9600 . ?
C25 H25C 0.9600 . ?
C25 Si5 1.878(3) . ?
C26 H26A 0.9600 . ?
C26 H26B 0.9600 . ?
C26 H26C 0.9600 . ?
C26 Si6 1.874(4) . ?
C27 H27A 0.9600 . ?
C27 H27B 0.9600 . ?
C27 H27C 0.9600 . ?
C27 Si6 1.872(3) . ?
C28 H28A 0.9600 . ?
C28 H28B 0.9600 . ?
C28 H28C 0.9600 . ?
C28 Si6 1.869(4) . ?
C29 H29 0.9300 . ?
C29 C30 1.389(5) . ?
C29 C34 1.402(5) . ?
C30 H30 0.9300 . ?
C30 C31 1.385(5) . ?
C31 H31 0.9300 . ?
C31 C32 1.381(6) . ?
C32 H32 0.9300 . ?
C32 C33 1.381(5) . ?
C33 H33 0.9300 . ?
C33 C34 1.406(4) . ?
C34 C35 1.453(4) . ?
C35 C36 1.312(4) . ?
C35 U1 2.446(3) . ?
C36 C37 1.320(4) . ?
C36 U1 2.451(3) . ?
C37 C38 1.300(4) . ?
C37 U1 2.457(3) . ?
C38 C39 1.464(4) . ?
C38 U1 2.456(3) . ?
C39 C40 1.401(4) . ?
C39 C44 1.396(5) . ?
C40 H40 0.9300 . ?
C40 C41 1.399(5) . ?
C41 H41 0.9300 . ?
C41 C42 1.376(5) . ?
C42 H42 0.9300 . ?
C42 C43 1.403(5) . ?
C43 H43 0.9300 . ?
C43 C44 1.382(5) . ?
C44 H44 0.9300 . ?

loop_
_geom_torsion_atom_site_label_1
_geom_torsion_atom_site_label_2
_geom_torsion_atom_site_label_3
_geom_torsion_atom_site_label_4
_geom_torsion
_geom_torsion_site_symmetry_1
_geom_torsion_site_symmetry_2
_geom_torsion_site_symmetry_3
_geom_torsion_site_symmetry_4
_geom_torsion_publ_flag
C1 C2 C3 C4 -0.1(3) . . . . ?
C1 C2 C3 U1 -68.01(19) . . . . ?
C1 C2 Si2 C9 68.1(3) . . . . ?
C1 C2 Si2 C10 -54.3(3) . . . . ?
C1 C2 Si2 C11 -170.3(3) . . . . ?
C2 C1 C5 C4 -0.5(3) . . . . ?
C2 C1 C5 U1 69.6(2) . . . . ?
C2 C1 Si1 C6 -158.3(3) . . . . ?
C2 C1 Si1 C7 -33.7(3) . . . . ?
C2 C1 Si1 C8 85.6(3) . . . . ?
C2 C3 C4 C5 -0.2(3) . . . . ?
C2 C3 C4 Si3 156.3(2) . . . . ?
C2 C3 C4 U1 -67.2(2) . . . . ?
C3 C2 Si2 C9 -127.9(2) . . . . ?
C3 C2 Si2 C10 109.7(3) . . . . ?
C3 C2 Si2 C11 -6.4(3) . . . . ?
C3 C4 C5 C1 0.5(3) . . . . ?
C3 C4 C5 U1 -68.24(19) . . . . ?
C3 C4 Si3 C12 -95.9(3) . . . . ?
C3 C4 Si3 C13 22.7(3) . . . . ?
C3 C4 Si3 C14 146.9(3) . . . . ?
C5 C1 C2 C3 0.4(3) . . . . ?
C5 C1 C2 Si2 165.9(2) . . . . ?
C5 C1 C2 U1 -68.72(19) . . . . ?
C5 C1 Si1 C6 35.5(3) . . . . ?
C5 C1 Si1 C7 160.2(2) . . . . ?
C5 C1 Si1 C8 -80.6(3) . . . . ?
C5 C4 Si3 C12 55.3(3) . . . . ?
C5 C4 Si3 C13 173.9(2) . . . . ?
C5 C4 Si3 C14 -61.9(3) . . . . ?
C15 C16 C17 C18 -1.3(3) . . . . ?
C15 C16 C17 U1 68.69(19) . . . . ?
C15 C16 Si5 C23 -34.3(3) . . . . ?
C15 C16 Si5 C24 -156.1(3) . . . . ?
C15 C16 Si5 C25 86.1(3) . . . . ?
C16 C15 C19 C18 -0.3(3) . . . . ?
C16 C15 C19 U1 -68.32(19) . . . . ?
C16 C15 Si4 C20 -55.9(3) . . . . ?
C16 C15 Si4 C21 -174.8(3) . . . . ?
C16 C15 Si4 C22 64.8(3) . . . . ?
C16 C17 C18 C19 1.0(3) . . . . ?
C16 C17 C18 Si6 -154.6(2) . . . . ?
C16 C17 C18 U1 69.5(2) . . . . ?
C17 C16 Si5 C23 165.0(2) . . . . ?
C17 C16 Si5 C24 43.2(3) . . . . ?
C17 C16 Si5 C25 -74.6(3) . . . . ?
C17 C18 C19 C15 -0.4(3) . . . . ?
C17 C18 C19 U1 67.30(19) . . . . ?
C17 C18 Si6 C26 47.9(3) . . . . ?
C17 C18 Si6 C27 -70.3(3) . . . . ?
C17 C18 Si6 C28 166.7(2) . . . . ?
C19 C15 C16 C17 1.0(3) . . . . ?
C19 C15 C16 Si5 -161.6(2) . . . . ?
C19 C15 C16 U1 68.64(19) . . . . ?
C19 C15 Si4 C20 107.7(2) . . . . ?
C19 C15 Si4 C21 -11.2(3) . . . . ?
C19 C15 Si4 C22 -131.5(2) . . . . ?
C19 C18 Si6 C26 -103.1(3) . . . . ?
C19 C18 Si6 C27 138.7(3) . . . . ?
C19 C18 Si6 C28 15.7(3) . . . . ?
C29 C30 C31 C32 0.3(5) . . . . ?
C29 C34 C35 C36 -162.9(3) . . . . ?
C29 C34 C35 U1 19.0(6) . . . . ?
C30 C29 C34 C33 -0.4(5) . . . . ?
C30 C29 C34 C35 179.9(3) . . . . ?
C30 C31 C32 C33 -1.0(5) . . . . ?
C31 C32 C33 C34 1.1(5) . . . . ?
C32 C33 C34 C29 -0.4(5) . . . . ?
C32 C33 C34 C35 179.4(3) . . . . ?
C33 C34 C35 C36 17.4(5) . . . . ?
C33 C34 C35 U1 -160.8(3) . . . . ?
C34 C29 C30 C31 0.4(5) . . . . ?
C34 C35 C36 C37 179.9(5) . . . . ?
C34 C35 C36 U1 -179.1(3) . . . . ?
C35 C36 C37 C38 4.7(10) . . . . ?
C35 C36 C37 U1 1.0(6) . . . . ?
C36 C37 C38 C39 170.9(5) . . . . ?
C36 C37 C38 U1 -3.6(6) . . . . ?
C37 C38 C39 C40 11.3(5) . . . . ?
C37 C38 C39 C44 -166.7(3) . . . . ?
C38 C39 C40 C41 -178.0(3) . . . . ?
C38 C39 C44 C43 178.2(3) . . . . ?
C39 C40 C41 C42 0.1(5) . . . . ?
C40 C39 C44 C43 0.1(5) . . . . ?
C40 C41 C42 C43 -0.5(5) . . . . ?
C41 C42 C43 C44 0.6(5) . . . . ?
C42 C43 C44 C39 -0.5(5) . . . . ?
C44 C39 C40 C41 0.1(5) . . . . ?
Si1 C1 C2 C3 -167.2(2) . . . . ?
Si1 C1 C2 Si2 -1.7(5) . . . . ?
Si1 C1 C2 U1 123.7(3) . . . . ?
Si1 C1 C5 C4 168.8(2) . . . . ?
Si1 C1 C5 U1 -121.06(19) . . . . ?
Si2 C2 C3 C4 -167.8(2) . . . . ?
Si2 C2 C3 U1 124.2(2) . . . . ?
Si3 C4 C5 C1 -155.0(2) . . . . ?
Si3 C4 C5 U1 136.3(2) . . . . ?
Si4 C15 C16 C17 166.4(2) . . . . ?
Si4 C15 C16 Si5 3.9(4) . . . . ?
Si4 C15 C16 U1 -125.9(2) . . . . ?
Si4 C15 C19 C18 -167.5(2) . . . . ?
Si4 C15 C19 U1 124.6(2) . . . . ?
Si5 C16 C17 C18 163.9(2) . . . . ?
Si5 C16 C17 U1 -126.19(19) . . . . ?
Si6 C18 C19 C15 155.2(2) . . . . ?
Si6 C18 C19 U1 -137.1(2) . . . . ?
U1 C1 C2 C3 69.1(2) . . . . ?
U1 C1 C2 Si2 -125.4(3) . . . . ?
U1 C1 C5 C4 -70.1(2) . . . . ?
U1 C1 Si1 C6 -55.83(19) . . . . ?
U1 C1 Si1 C7 68.9(2) . . . . ?
U1 C1 Si1 C8 -171.89(16) . . . . ?
U1 C2 C3 C4 67.9(2) . . . . ?
U1 C2 Si2 C9 -34.3(2) . . . . ?
U1 C2 Si2 C10 -156.66(17) . . . . ?
U1 C2 Si2 C11 87.28(19) . . . . ?
U1 C3 C4 C5 67.00(19) . . . . ?
U1 C3 C4 Si3 -136.5(2) . . . . ?
U1 C4 C5 C1 68.7(2) . . . . ?
U1 C4 Si3 C12 160.3(2) . . . . ?
U1 C4 Si3 C13 -81.0(2) . . . . ?
U1 C4 Si3 C14 43.2(3) . . . . ?
U1 C15 C16 C17 -67.68(19) . . . . ?
U1 C15 C16 Si5 129.8(3) . . . . ?
U1 C15 C19 C18 68.0(2) . . . . ?
U1 C15 Si4 C20 -157.91(15) . . . . ?
U1 C15 Si4 C21 83.17(18) . . . . ?
U1 C15 Si4 C22 -37.2(2) . . . . ?
U1 C16 C17 C18 -69.9(2) . . . . ?
U1 C16 Si5 C23 72.5(2) . . . . ?
U1 C16 Si5 C24 -49.4(2) . . . . ?
U1 C16 Si5 C25 -167.18(16) . . . . ?
U1 C17 C18 C19 -68.43(19) . . . . ?
U1 C17 C18 Si6 136.0(2) . . . . ?
U1 C18 C19 C15 -67.7(2) . . . . ?
U1 C18 Si6 C26 151.0(2) . . . . ?
U1 C18 Si6 C27 32.8(3) . . . . ?
U1 C18 Si6 C28 -90.2(2) . . . . ?
U1 C35 C36 C37 -1.0(6) . . . . ?
U1 C36 C37 C38 3.6(6) . . . . ?
U1 C37 C38 C39 174.5(4) . . . . ?
U1 C38 C39 C40 -179.9(3) . . . . ?
U1 C38 C39 C44 2.1(6) . . . . ?
